data_1539060
loop_
_publ_author_name
'Rozhdestvenskaya, I.V.'
'Zajakina, N.V.'
'Kim, A.A.'

_publ_section_title
;
 Yafsoanite: a garnet type calcium-tellurium(vi)-zinc oxide
;
_journal_name_full 'Mineralogiceskij Zhurnal'
_journal_page_first 75
_journal_page_last 79
_journal_volume 6
_journal_year 1984
_chemical_formula_sum 'Ca3 O12 Te2 Zn3'
_chemical_name_systematic 'Ca3 Zn3 (Te O6)2'
_space_group_IT_number 214
_symmetry_space_group_name_Hall 'I 4bd 2c 3'
_symmetry_space_group_name_H-M 'I 41 3 2'
_cell_angle_alpha 90
_cell_angle_beta 90
_cell_angle_gamma 90
_cell_formula_units_Z 8
_cell_length_a 12.621
_cell_length_b 12.621
_cell_length_c 12.621
_cell_volume 2010.395
_citation_journal_id_ASTM MINZDR
_cod_data_source_file Rozhdestvenskaya_MINZDR_1984_1253.cif
_cod_data_source_block Ca3O12Te2Zn3
_cod_database_code 1539060

loop_
_symmetry_equiv_pos_as_xyz
x,y,z
-y+1/4,x+3/4,z+1/4
-x+1/2,-y,z+1/2
y+1/4,-x+1/4,z+3/4
x,-y,-z+1/2
y+1/4,x+3/4,-z+3/4
-x+1/2,y,-z
-y+1/4,-x+1/4,-z+1/4
z,x,y
-x+1/4,z+3/4,y+1/4
-z+1/2,-x,y+1/2
x+1/4,-z+1/4,y+3/4
z,-x,-y+1/2
x+1/4,z+3/4,-y+3/4
-z+1/2,x,-y
-x+1/4,-z+1/4,-y+1/4
y,z,x
y+1/2,-z+1/2,-x
z+3/4,y+1/4,-x+1/4
-y,z+1/2,-x+1/2
-z+1/4,-y+1/4,-x+1/4
-y+1/2,-z,x+1/2
z+3/4,-y+3/4,x+1/4
-z+3/4,y+1/4,x+3/4
x+1/2,y+1/2,z+1/2
-y+3/4,x+5/4,z+3/4
-x+1,-y+1/2,z+1
y+3/4,-x+3/4,z+5/4
x+1/2,-y+1/2,-z+1
y+3/4,x+5/4,-z+5/4
-x+1,y+1/2,-z+1/2
-y+3/4,-x+3/4,-z+3/4
z+1/2,x+1/2,y+1/2
-x+3/4,z+5/4,y+3/4
-z+1,-x+1/2,y+1
x+3/4,-z+3/4,y+5/4
z+1/2,-x+1/2,-y+1
x+3/4,z+5/4,-y+5/4
-z+1,x+1/2,-y+1/2
-x+3/4,-z+3/4,-y+3/4
y+1/2,z+1/2,x+1/2
y+1,-z+1,-x+1/2
z+5/4,y+3/4,-x+3/4
-y+1/2,z+1,-x+1
-z+3/4,-y+3/4,-x+3/4
-y+1,-z+1/2,x+1
z+5/4,-y+5/4,x+3/4
-z+5/4,y+3/4,x+5/4

loop_
_atom_site_label
_atom_site_type_symbol
_atom_site_fract_x
_atom_site_fract_y
_atom_site_fract_z
_atom_site_occupancy
_atom_site_U_iso_or_equiv
O1 O-2 0.1398 -0.0385 -0.026 1 0.0
Ca1 Ca+2 0.2525 0.5025 0.125 1 0.0
O2 O-2 0.8575 0.0588 0.0314 1 0.0
Te1 Te+6 0.00443 0.00443 0.00443 1 0.0
Zn1 Zn+2 0.24057 0.00943 0.125 1 0.0
